data_2243678
loop_
_publ_author_name
'Budanow, Alexandra'
'Lerner, Hans-Wolfram'
'Bolte, Michael'

_publ_section_title
;
 Two salts of the
 6,6-difluoro-6<i>H</i>-dibenzo[<i>c</i>,<i>e</i>][1,2]oxaborinin-6-ide
 anion with different cations
;
_journal_coeditor_code HB7952
_journal_issue 12
_journal_name_full 'Acta Crystallographica Section E'
_journal_page_first 1837
_journal_page_last 1840
_journal_paper_doi 10.1107/S2056989020015066
_journal_volume 76
_journal_year 2020
_chemical_formula_iupac '2C24 H20 P +, 2C12 H8 B F2 O -, 3C2 H3 N'
_chemical_formula_moiety '2(C24 H20 P +), 2(C12 H8 B F2 O -), 3(C2 H3 N)'
_chemical_formula_sum 'C78 H65 B2 F4 N3 O2 P2'
_chemical_formula_weight 1235.89
_chemical_name_common
;
Bis(tetraphenylphosphonium) bis(9,9-difluoro-10-oxa-9-boraphenanthren-9-ide)
acetonitrile trisolvate
;
_chemical_name_systematic
;
Bis(tetraphenylphosphonium)
6,6-difluoro-6<i>H</i>-dibenzo[<i>c</i>,<i>e</i>][1,2]oxaborinin-6-ide
acetonitrile trisolvate
;
_space_group_crystal_system triclinic
_space_group_IT_number 2
_space_group_name_Hall '-P 1'
_space_group_name_H-M_alt 'P -1'
_atom_sites_solution_hydrogens geom
_atom_sites_solution_primary direct
_audit_creation_method SHELXL-2018/3
_cell_angle_alpha 86.218(3)
_cell_angle_beta 78.916(3)
_cell_angle_gamma 87.104(3)
_cell_formula_units_Z 2
_cell_length_a 10.3527(4)
_cell_length_b 13.5958(5)
_cell_length_c 23.4352(9)
_cell_measurement_reflns_used 61056
_cell_measurement_temperature 173(2)
_cell_measurement_theta_max 25.9
_cell_measurement_theta_min 2.0
_cell_volume 3227.6(2)
_computing_cell_refinement
;
X-Area (Stoe & Cie, 2001)
;
_computing_data_collection
;
X-Area (Stoe & Cie, 2001)
;
_computing_data_reduction
;
X-Area (Stoe & Cie, 2001)
;
_computing_molecular_graphics
;
XP   (Sheldrick, 2015b) and Mercury (Macrae <i>et al.</i>, 2020)
;
_computing_publication_material
;
publCif (Westrip, 2010)
;
_computing_structure_refinement
;
ShelXL (Sheldrick, 2015b)
;
_computing_structure_solution
;
ShelXT (Sheldrick, 2015a)
;
_diffrn_ambient_temperature 173(2)
_diffrn_measured_fraction_theta_full 0.996
_diffrn_measured_fraction_theta_max 0.992
_diffrn_measurement_device_type 'STOE IPDS II two-circle'
_diffrn_measurement_method \w
_diffrn_radiation_type MoK\a
_diffrn_radiation_wavelength 0.71073
_diffrn_reflns_av_R_equivalents 0.0401
_diffrn_reflns_av_unetI/netI 0.0248
_diffrn_reflns_limit_h_max 12
_diffrn_reflns_limit_h_min -12
_diffrn_reflns_limit_k_max 16
_diffrn_reflns_limit_k_min -16
_diffrn_reflns_limit_l_max 28
_diffrn_reflns_limit_l_min -27
_diffrn_reflns_number 47827
_diffrn_reflns_theta_full 25.000
_diffrn_reflns_theta_max 25.435
_diffrn_reflns_theta_min 2.006
_exptl_absorpt_coefficient_mu 0.130
_exptl_absorpt_correction_T_max 0.963
_exptl_absorpt_correction_T_min 0.947
_exptl_absorpt_correction_type multi-scan
_exptl_absorpt_process_details
;
(X-Area; Stoe & Cie, 2001)
;
_exptl_crystal_colour colourless
_exptl_crystal_density_diffrn 1.272
_exptl_crystal_description block
_exptl_crystal_F_000 1292
_exptl_crystal_size_max 0.420
_exptl_crystal_size_mid 0.380
_exptl_crystal_size_min 0.290
_refine_diff_density_max 0.478
_refine_diff_density_min -0.442
_refine_ls_extinction_method none
_refine_ls_goodness_of_fit_ref 1.048
_refine_ls_hydrogen_treatment constr
_refine_ls_matrix_type full
_refine_ls_number_parameters 842
_refine_ls_number_reflns 11854
_refine_ls_number_restraints 0
_refine_ls_restrained_S_all 1.048
_refine_ls_R_factor_all 0.0448
_refine_ls_R_factor_gt 0.0413
_refine_ls_shift/su_max 0.001
_refine_ls_shift/su_mean 0.000
_refine_ls_structure_factor_coef Fsqd
_refine_ls_weighting_details 'w=1/[\s^2^(Fo^2^)+(0.0516P)^2^+1.4271P] where P=(Fo^2^+2Fc^2^)/3'
_refine_ls_weighting_scheme calc
_refine_ls_wR_factor_gt 0.1065
_refine_ls_wR_factor_ref 0.1088
_reflns_number_gt 10863
_reflns_number_total 11854
_reflns_threshold_expression 'I > 2\s(I)'
_cod_data_source_file hb7952sup1.cif
_cod_data_source_block III
_cod_database_code 2243678
_shelx_space_group_comment
;
The symmetry employed for this shelxl refinement is uniquely defined
by the following loop, which should always be used as a source of
symmetry information in preference to the above space-group names.
They are only intended as comments.
;
_shelx_estimated_absorpt_t_min 0.947
_shelx_estimated_absorpt_t_max 0.963

loop_
_space_group_symop_operation_xyz
'x, y, z'
'-x, -y, -z'

loop_
_atom_site_type_symbol
_atom_site_label
_atom_site_fract_x
_atom_site_fract_y
_atom_site_fract_z
_atom_site_U_iso_or_equiv
_atom_site_adp_type
_atom_site_calc_flag
_atom_site_occupancy
_atom_site_disorder_assembly
_atom_site_disorder_group
O O1 0.12452(13) 0.43049(8) 0.25804(5) 0.0398(3) Uani d 1 . .
B B1 0.12323(19) 0.37459(13) 0.20674(8) 0.0328(4) Uani d 1 . .
F F1 0.22126(13) 0.41208(8) 0.16118(5) 0.0551(3) Uani d 1 . .
F F2 0.00205(12) 0.39835(8) 0.18908(5) 0.0531(3) Uani d 1 . .
C C1 0.14294(14) 0.25805(11) 0.21957(7) 0.0292(3) Uani d 1 . .
C C2 0.17145(14) 0.21953(11) 0.27317(7) 0.0272(3) Uani d 1 . .
C C3 0.18519(15) 0.11698(11) 0.28362(7) 0.0315(3) Uani d 1 . .
H H3 0.204651 0.091107 0.319803 0.038 Uiso calc 1 . .
C C4 0.17073(16) 0.05318(12) 0.24187(8) 0.0354(4) Uani d 1 . .
H H4 0.179876 -0.016049 0.249542 0.043 Uiso calc 1 . .
C C5 0.14293(16) 0.09020(12) 0.18890(8) 0.0371(4) Uani d 1 . .
H H5 0.133030 0.046587 0.160114 0.045 Uiso calc 1 . .
C C6 0.12967(16) 0.19123(12) 0.17818(7) 0.0353(4) Uani d 1 . .
H H6 0.111004 0.216017 0.141658 0.042 Uiso calc 1 . .
C C11 0.15851(15) 0.39085(11) 0.30763(7) 0.0312(3) Uani d 1 . .
C C12 0.18343(14) 0.28890(11) 0.31781(7) 0.0268(3) Uani d 1 . .
C C13 0.21755(15) 0.25770(12) 0.37135(7) 0.0311(3) Uani d 1 . .
H H13 0.235772 0.189468 0.379119 0.037 Uiso calc 1 . .
C C14 0.22553(16) 0.32294(13) 0.41318(7) 0.0345(3) Uani d 1 . .
H H14 0.247785 0.299361 0.449264 0.041 Uiso calc 1 . .
C C15 0.20102(17) 0.42267(13) 0.40237(7) 0.0373(4) Uani d 1 . .
H H15 0.206986 0.467925 0.430872 0.045 Uiso calc 1 . .
C C16 0.16792(18) 0.45616(12) 0.35008(8) 0.0381(4) Uani d 1 . .
H H16 0.151223 0.524744 0.342801 0.046 Uiso calc 1 . .
P P1 0.67556(4) 0.15494(3) 0.35037(2) 0.02367(9) Uani d 1 . .
C C21 0.67013(15) 0.12421(10) 0.27748(6) 0.0272(3) Uani d 1 . .
C C22 0.78659(17) 0.10811(12) 0.23759(7) 0.0356(4) Uani d 1 . .
H H22 0.869235 0.106773 0.249633 0.043 Uiso calc 1 . .
C C23 0.7804(2) 0.09407(14) 0.18009(8) 0.0459(4) Uani d 1 . .
H H23 0.859167 0.082089 0.152714 0.055 Uiso calc 1 . .
C C24 0.6604(2) 0.09741(15) 0.16243(8) 0.0481(5) Uani d 1 . .
H H24 0.657115 0.086850 0.123079 0.058 Uiso calc 1 . .
C C25 0.54518(19) 0.11599(13) 0.20154(8) 0.0411(4) Uani d 1 . .
H H25 0.463168 0.119617 0.188864 0.049 Uiso calc 1 . .
C C26 0.54918(16) 0.12932(11) 0.25924(7) 0.0322(3) Uani d 1 . .
H H26 0.470016 0.141883 0.286267 0.039 Uiso calc 1 . .
C C31 0.53405(14) 0.10965(10) 0.39992(6) 0.0248(3) Uani d 1 . .
C C32 0.47498(15) 0.02422(11) 0.38891(7) 0.0281(3) Uani d 1 . .
H H32 0.505119 -0.007380 0.353556 0.034 Uiso calc 1 . .
C C33 0.37240(15) -0.01386(11) 0.42989(7) 0.0318(3) Uani d 1 . .
H H33 0.331854 -0.071696 0.422591 0.038 Uiso calc 1 . .
C C34 0.32868(15) 0.03207(11) 0.48147(7) 0.0322(3) Uani d 1 . .
H H34 0.256819 0.006415 0.508956 0.039 Uiso calc 1 . .
C C35 0.38893(15) 0.11528(11) 0.49337(7) 0.0309(3) Uani d 1 . .
H H35 0.359439 0.145623 0.529190 0.037 Uiso calc 1 . .
C C36 0.49214(15) 0.15399(11) 0.45292(7) 0.0284(3) Uani d 1 . .
H H36 0.534334 0.210452 0.461115 0.034 Uiso calc 1 . .
C C41 0.81841(14) 0.09717(11) 0.37314(6) 0.0266(3) Uani d 1 . .
C C42 0.85557(16) 0.00071(11) 0.35834(7) 0.0335(3) Uani d 1 . .
H H42 0.811375 -0.031069 0.333132 0.040 Uiso calc 1 . .
C C43 0.95702(17) -0.04846(13) 0.38051(8) 0.0400(4) Uani d 1 . .
H H43 0.983616 -0.113748 0.369988 0.048 Uiso calc 1 . .
C C44 1.01967(16) -0.00275(13) 0.41791(8) 0.0402(4) Uani d 1 . .
H H44 1.089368 -0.036748 0.433015 0.048 Uiso calc 1 . .
C C45 0.98160(16) 0.09215(13) 0.43351(8) 0.0379(4) Uani d 1 . .
H H45 1.024512 0.122775 0.459638 0.046 Uiso calc 1 . .
C C46 0.88125(15) 0.14277(12) 0.41124(7) 0.0314(3) Uani d 1 . .
H H46 0.855390 0.208128 0.421831 0.038 Uiso calc 1 . .
C C51 0.68050(15) 0.28636(10) 0.34950(6) 0.0258(3) Uani d 1 . .
C C52 0.79962(15) 0.33163(11) 0.32810(7) 0.0309(3) Uani d 1 . .
H H52 0.878918 0.292910 0.318517 0.037 Uiso calc 1 . .
C C53 0.80107(17) 0.43362(12) 0.32097(7) 0.0351(4) Uani d 1 . .
H H53 0.881769 0.465079 0.306699 0.042 Uiso calc 1 . .
C C54 0.68499(17) 0.48980(11) 0.33462(7) 0.0346(4) Uani d 1 . .
H H54 0.686732 0.559677 0.329805 0.041 Uiso calc 1 . .
C C55 0.56697(17) 0.44518(12) 0.35513(7) 0.0345(3) Uani d 1 . .
H H55 0.487928 0.484344 0.364219 0.041 Uiso calc 1 . .
C C56 0.56353(15) 0.34322(11) 0.36250(7) 0.0301(3) Uani d 1 . .
H H56 0.482246 0.312297 0.376277 0.036 Uiso calc 1 . .
O O1A 0.46591(11) 0.79394(8) 0.34012(5) 0.0348(2) Uani d 1 . .
B B1A 0.32951(18) 0.76328(13) 0.34453(8) 0.0312(4) Uani d 1 . .
F F1A 0.25501(10) 0.84978(7) 0.33229(5) 0.0436(2) Uani d 1 . .
F F2A 0.32692(11) 0.69946(7) 0.29946(4) 0.0425(2) Uani d 1 . .
C C1A 0.27336(15) 0.71222(11) 0.40733(7) 0.0299(3) Uani d 1 . .
C C2A 0.36027(16) 0.67457(11) 0.44359(7) 0.0289(3) Uani d 1 . .
C C3A 0.30921(18) 0.62809(12) 0.49817(7) 0.0364(4) Uani d 1 . .
H H3A 0.367670 0.602655 0.522687 0.044 Uiso calc 1 . .
C C4A 0.1751(2) 0.61904(13) 0.51648(8) 0.0432(4) Uani d 1 . .
H H4A 0.141895 0.587255 0.553332 0.052 Uiso calc 1 . .
C C5A 0.08914(19) 0.65624(14) 0.48120(9) 0.0457(4) Uani d 1 . .
H H5A -0.003151 0.650298 0.493725 0.055 Uiso calc 1 . .
C C6A 0.13839(17) 0.70203(13) 0.42769(8) 0.0390(4) Uani d 1 . .
H H6A 0.078495 0.727520 0.403857 0.047 Uiso calc 1 . .
C C11A 0.54740(16) 0.74683(11) 0.37201(7) 0.0307(3) Uani d 1 . .
C C12A 0.50301(16) 0.68660(11) 0.42267(7) 0.0296(3) Uani d 1 . .
C C13A 0.59866(18) 0.64043(12) 0.45160(8) 0.0376(4) Uani d 1 . .
H H13A 0.570852 0.598894 0.485508 0.045 Uiso calc 1 . .
C C14A 0.73140(18) 0.65331(14) 0.43247(9) 0.0452(4) Uani d 1 . .
H H14A 0.793671 0.620652 0.452860 0.054 Uiso calc 1 . .
C C15A 0.77353(18) 0.71413(14) 0.38338(9) 0.0463(5) Uani d 1 . .
H H15A 0.864899 0.723935 0.370258 0.056 Uiso calc 1 . .
C C16A 0.68276(17) 0.76060(13) 0.35343(8) 0.0388(4) Uani d 1 . .
H H16A 0.712373 0.802395 0.319832 0.047 Uiso calc 1 . .
P P1A 0.74154(4) 0.67262(3) 0.14593(2) 0.02748(10) Uani d 1 . .
C C21A 0.61990(15) 0.77059(11) 0.14360(7) 0.0290(3) Uani d 1 . .
C C22A 0.58843(18) 0.80677(13) 0.09096(8) 0.0389(4) Uani d 1 . .
H H22A 0.633680 0.781568 0.055405 0.047 Uiso calc 1 . .
C C23A 0.4905(2) 0.87989(15) 0.09080(9) 0.0495(5) Uani d 1 . .
H H23A 0.469425 0.905880 0.054929 0.059 Uiso calc 1 . .
C C24A 0.42331(19) 0.91521(14) 0.14263(9) 0.0466(4) Uani d 1 . .
H H24A 0.355582 0.964914 0.142184 0.056 Uiso calc 1 . .
C C25A 0.45370(18) 0.87892(12) 0.19509(8) 0.0394(4) Uani d 1 . .
H H25A 0.406434 0.903138 0.230570 0.047 Uiso calc 1 . .
C C26A 0.55279(16) 0.80746(11) 0.19586(7) 0.0334(3) Uani d 1 . .
H H26A 0.575369 0.783373 0.231790 0.040 Uiso calc 1 . .
C C31A 0.66018(16) 0.56238(11) 0.17613(7) 0.0322(3) Uani d 1 . .
C C32A 0.72734(19) 0.47093(12) 0.16976(9) 0.0419(4) Uani d 1 . .
H H32A 0.816655 0.466797 0.150269 0.050 Uiso calc 1 . .
C C33A 0.6618(2) 0.38587(13) 0.19234(10) 0.0514(5) Uani d 1 . .
H H33A 0.707222 0.323427 0.188851 0.062 Uiso calc 1 . .
C C34A 0.5318(2) 0.39153(14) 0.21965(9) 0.0518(5) Uani d 1 . .
H H34A 0.487228 0.332857 0.233800 0.062 Uiso calc 1 . .
C C35A 0.4661(2) 0.48134(14) 0.22657(9) 0.0487(5) Uani d 1 . .
H H35A 0.376676 0.484745 0.245929 0.058 Uiso calc 1 . .
C C36A 0.52989(18) 0.56706(13) 0.20543(8) 0.0388(4) Uani d 1 . .
H H36A 0.484588 0.629246 0.210937 0.047 Uiso calc 1 . .
C C41A 0.85613(15) 0.70925(11) 0.18844(7) 0.0294(3) Uani d 1 . .
C C42A 0.93100(18) 0.63853(12) 0.21477(8) 0.0374(4) Uani d 1 . .
H H42A 0.917951 0.570346 0.212493 0.045 Uiso calc 1 . .
C C43A 1.0246(2) 0.66824(13) 0.24431(9) 0.0457(4) Uani d 1 . .
H H43A 1.075962 0.620113 0.262275 0.055 Uiso calc 1 . .
C C44A 1.04410(19) 0.76758(13) 0.24791(9) 0.0437(4) Uani d 1 . .
H H44A 1.108785 0.787400 0.268126 0.052 Uiso calc 1 . .
C C45A 0.96920(18) 0.83766(13) 0.22203(8) 0.0417(4) Uani d 1 . .
H H45A 0.981968 0.905736 0.224882 0.050 Uiso calc 1 . .
C C46A 0.87565(17) 0.80948(12) 0.19197(8) 0.0353(4) Uani d 1 . .
H H46A 0.825052 0.857948 0.173851 0.042 Uiso calc 1 . .
C C51A 0.82688(17) 0.65247(13) 0.07317(7) 0.0368(4) Uani d 1 . .
C C52A 0.7733(2) 0.59274(16) 0.03807(9) 0.0542(5) Uani d 1 . .
H H52A 0.695692 0.558136 0.053530 0.065 Uiso calc 1 . .
C C53A 0.8346(3) 0.5845(2) -0.01946(10) 0.0737(8) Uani d 1 . .
H H53A 0.798253 0.544150 -0.043517 0.088 Uiso calc 1 . .
C C54A 0.9469(3) 0.6338(2) -0.04215(10) 0.0799(9) Uani d 1 . .
H H54A 0.987884 0.627627 -0.081730 0.096 Uiso calc 1 . .
C C55A 1.0004(3) 0.6921(2) -0.00771(11) 0.0783(8) Uani d 1 . .
H H55A 1.078704 0.725655 -0.023523 0.094 Uiso calc 1 . .
C C56A 0.9404(2) 0.70232(17) 0.05041(9) 0.0543(5) Uani d 1 . .
H H56A 0.977155 0.743069 0.074091 0.065 Uiso calc 1 . .
N N61 1.0162(5) 0.9547(3) 0.07570(13) 0.1405(15) Uani d 1 . .
C C62 1.1110(4) 0.9774(3) 0.04320(13) 0.0991(11) Uani d 1 . .
C C63 1.2218(4) 1.0112(5) 0.0041(2) 0.156(2) Uani d 1 . .
H H63A 1.195474 1.037192 -0.032195 0.235 Uiso calc 1 . .
H H63B 1.286666 0.956532 -0.004253 0.235 Uiso calc 1 . .
H H63C 1.260647 1.063580 0.021245 0.235 Uiso calc 1 . .
N N71 0.4432(5) 0.1390(3) 0.05427(14) 0.1466(16) Uani d 1 . .
C C72 0.4540(4) 0.2169(3) 0.06671(11) 0.0886(9) Uani d 1 . .
C C73 0.4630(3) 0.3133(3) 0.08298(14) 0.0933(10) Uani d 1 . .
H H73A 0.390831 0.327689 0.115388 0.140 Uiso calc 1 . .
H H73B 0.457012 0.359912 0.049792 0.140 Uiso calc 1 . .
H H73C 0.547505 0.319626 0.095136 0.140 Uiso calc 1 . .
N N81 0.4309(7) 0.5722(6) 0.0455(4) 0.143(3) Uani d 0.545(5) A 1
C C82 0.3563(6) 0.6043(5) 0.0833(4) 0.098(2) Uani d 0.545(5) A 1
N N81' 0.2713(7) 0.7449(6) 0.0256(4) 0.118(3) Uani d 0.455(5) A 2
C C82' 0.2828(6) 0.6973(5) 0.0668(4) 0.0790(19) Uani d 0.455(5) A 2
C C83 0.2753(5) 0.6434(3) 0.1246(2) 0.1204(14) Uani d 1 . .
H H83A 0.255574 0.595002 0.157706 0.181 Uiso calc 0.545(5) A 1
H H83B 0.193732 0.664258 0.111112 0.181 Uiso calc 0.545(5) A 1
H H83C 0.314423 0.700794 0.136783 0.181 Uiso calc 0.545(5) A 1
H H83D 0.234341 0.580029 0.124309 0.181 Uiso calc 0.455(5) A 2
H H83E 0.222277 0.682864 0.154807 0.181 Uiso calc 0.455(5) A 2
H H83F 0.364246 0.631736 0.132872 0.181 Uiso calc 0.455(5) A 2

loop_
_atom_site_aniso_label
_atom_site_aniso_U_11
_atom_site_aniso_U_22
_atom_site_aniso_U_33
_atom_site_aniso_U_12
_atom_site_aniso_U_13
_atom_site_aniso_U_23
O1 0.0612(8) 0.0272(6) 0.0336(6) 0.0045(5) -0.0171(6) -0.0024(5)
B1 0.0377(9) 0.0315(9) 0.0300(9) 0.0016(7) -0.0090(7) -0.0014(7)
F1 0.0722(8) 0.0427(6) 0.0432(6) -0.0100(5) 0.0072(5) 0.0038(5)
F2 0.0583(7) 0.0446(6) 0.0648(7) 0.0157(5) -0.0346(6) -0.0109(5)
C1 0.0244(7) 0.0316(8) 0.0313(8) -0.0013(6) -0.0040(6) -0.0041(6)
C2 0.0209(7) 0.0284(7) 0.0313(8) -0.0018(5) -0.0022(6) -0.0027(6)
C3 0.0286(8) 0.0294(8) 0.0360(8) -0.0016(6) -0.0050(6) -0.0010(6)
C4 0.0305(8) 0.0279(8) 0.0471(10) -0.0010(6) -0.0040(7) -0.0063(7)
C5 0.0346(8) 0.0357(9) 0.0427(10) -0.0004(7) -0.0076(7) -0.0146(7)
C6 0.0351(8) 0.0387(9) 0.0334(9) 0.0001(7) -0.0086(7) -0.0068(7)
C11 0.0319(8) 0.0307(8) 0.0314(8) -0.0008(6) -0.0067(6) -0.0019(6)
C12 0.0208(7) 0.0293(7) 0.0295(8) -0.0024(5) -0.0024(6) -0.0018(6)
C13 0.0279(7) 0.0325(8) 0.0326(8) -0.0001(6) -0.0055(6) -0.0003(6)
C14 0.0310(8) 0.0446(9) 0.0284(8) 0.0007(7) -0.0066(6) -0.0032(7)
C15 0.0377(9) 0.0415(9) 0.0337(9) -0.0009(7) -0.0064(7) -0.0119(7)
C16 0.0471(10) 0.0299(8) 0.0382(9) 0.0008(7) -0.0089(7) -0.0065(7)
P1 0.02439(18) 0.02135(18) 0.02522(19) -0.00115(13) -0.00411(14) -0.00261(13)
C21 0.0320(8) 0.0223(7) 0.0270(7) -0.0013(6) -0.0051(6) -0.0019(5)
C22 0.0360(8) 0.0366(8) 0.0334(9) 0.0030(7) -0.0045(7) -0.0056(7)
C23 0.0520(11) 0.0497(11) 0.0327(9) 0.0048(8) 0.0010(8) -0.0102(8)
C24 0.0655(13) 0.0507(11) 0.0305(9) -0.0041(9) -0.0116(9) -0.0105(8)
C25 0.0480(10) 0.0427(9) 0.0367(9) -0.0070(8) -0.0167(8) -0.0031(7)
C26 0.0351(8) 0.0298(8) 0.0328(8) -0.0029(6) -0.0085(7) -0.0015(6)
C31 0.0250(7) 0.0228(7) 0.0267(7) -0.0004(5) -0.0055(6) -0.0006(5)
C32 0.0302(7) 0.0243(7) 0.0300(8) -0.0009(6) -0.0059(6) -0.0032(6)
C33 0.0304(8) 0.0265(7) 0.0387(9) -0.0050(6) -0.0069(7) -0.0001(6)
C34 0.0282(7) 0.0319(8) 0.0343(8) -0.0026(6) -0.0024(6) 0.0038(6)
C35 0.0327(8) 0.0317(8) 0.0269(8) 0.0025(6) -0.0030(6) -0.0024(6)
C36 0.0309(8) 0.0251(7) 0.0298(8) -0.0017(6) -0.0068(6) -0.0036(6)
C41 0.0248(7) 0.0259(7) 0.0283(7) -0.0020(6) -0.0034(6) 0.0006(6)
C42 0.0341(8) 0.0285(8) 0.0381(9) 0.0007(6) -0.0079(7) -0.0029(6)
C43 0.0373(9) 0.0323(8) 0.0477(10) 0.0078(7) -0.0054(8) 0.0021(7)
C44 0.0293(8) 0.0461(10) 0.0432(10) 0.0018(7) -0.0080(7) 0.0120(8)
C45 0.0317(8) 0.0474(10) 0.0363(9) -0.0106(7) -0.0106(7) 0.0058(7)
C46 0.0322(8) 0.0300(8) 0.0322(8) -0.0062(6) -0.0055(6) -0.0001(6)
C51 0.0300(7) 0.0227(7) 0.0250(7) -0.0019(6) -0.0059(6) -0.0019(5)
C52 0.0297(8) 0.0291(8) 0.0331(8) -0.0018(6) -0.0042(6) -0.0003(6)
C53 0.0395(9) 0.0300(8) 0.0365(9) -0.0104(7) -0.0078(7) 0.0020(6)
C54 0.0490(10) 0.0229(7) 0.0341(8) -0.0040(7) -0.0127(7) -0.0028(6)
C55 0.0398(9) 0.0273(8) 0.0373(9) 0.0045(6) -0.0097(7) -0.0065(6)
C56 0.0299(8) 0.0282(7) 0.0324(8) -0.0013(6) -0.0059(6) -0.0039(6)
O1A 0.0374(6) 0.0347(6) 0.0329(6) -0.0041(5) -0.0090(5) 0.0023(5)
B1A 0.0355(9) 0.0288(8) 0.0313(9) 0.0030(7) -0.0116(7) -0.0043(7)
F1A 0.0479(6) 0.0391(5) 0.0445(6) 0.0096(4) -0.0151(5) 0.0034(4)
F2A 0.0525(6) 0.0447(6) 0.0326(5) -0.0058(5) -0.0103(4) -0.0106(4)
C1A 0.0334(8) 0.0255(7) 0.0320(8) 0.0011(6) -0.0080(6) -0.0071(6)
C2A 0.0371(8) 0.0233(7) 0.0279(8) -0.0003(6) -0.0081(6) -0.0072(6)
C3A 0.0514(10) 0.0313(8) 0.0287(8) -0.0047(7) -0.0117(7) -0.0048(6)
C4A 0.0583(11) 0.0386(9) 0.0302(9) -0.0129(8) 0.0026(8) -0.0069(7)
C5A 0.0385(9) 0.0481(10) 0.0477(11) -0.0071(8) 0.0033(8) -0.0126(8)
C6A 0.0348(9) 0.0384(9) 0.0444(10) 0.0019(7) -0.0082(7) -0.0065(7)
C11A 0.0344(8) 0.0278(7) 0.0318(8) -0.0007(6) -0.0086(6) -0.0104(6)
C12A 0.0359(8) 0.0255(7) 0.0304(8) 0.0013(6) -0.0118(6) -0.0096(6)
C13A 0.0447(9) 0.0348(8) 0.0383(9) 0.0050(7) -0.0189(8) -0.0111(7)
C14A 0.0422(10) 0.0469(10) 0.0543(11) 0.0090(8) -0.0247(9) -0.0216(9)
C15A 0.0319(9) 0.0531(11) 0.0588(12) -0.0012(8) -0.0126(8) -0.0290(9)
C16A 0.0377(9) 0.0399(9) 0.0398(9) -0.0087(7) -0.0042(7) -0.0136(7)
P1A 0.0303(2) 0.02541(19) 0.0278(2) 0.00102(15) -0.00815(15) -0.00298(15)
C21A 0.0310(8) 0.0254(7) 0.0314(8) -0.0003(6) -0.0079(6) -0.0017(6)
C22A 0.0455(10) 0.0404(9) 0.0307(9) 0.0091(7) -0.0093(7) -0.0040(7)
C23A 0.0583(12) 0.0509(11) 0.0411(10) 0.0184(9) -0.0198(9) -0.0010(8)
C24A 0.0459(10) 0.0419(10) 0.0513(11) 0.0160(8) -0.0116(9) -0.0055(8)
C25A 0.0419(9) 0.0347(9) 0.0400(9) 0.0045(7) -0.0032(7) -0.0075(7)
C26A 0.0395(9) 0.0297(8) 0.0310(8) -0.0006(6) -0.0071(7) -0.0018(6)
C31A 0.0386(8) 0.0265(7) 0.0353(8) -0.0017(6) -0.0162(7) -0.0022(6)
C32A 0.0461(10) 0.0307(8) 0.0543(11) 0.0032(7) -0.0227(9) -0.0073(7)
C33A 0.0759(14) 0.0244(8) 0.0626(13) -0.0003(8) -0.0355(11) -0.0024(8)
C34A 0.0721(14) 0.0361(10) 0.0525(12) -0.0190(9) -0.0242(10) 0.0066(8)
C35A 0.0535(11) 0.0443(10) 0.0489(11) -0.0154(9) -0.0101(9) 0.0052(8)
C36A 0.0427(9) 0.0328(8) 0.0413(9) -0.0048(7) -0.0089(8) 0.0007(7)
C41A 0.0321(8) 0.0282(7) 0.0287(8) -0.0029(6) -0.0072(6) -0.0013(6)
C42A 0.0454(9) 0.0273(8) 0.0431(10) -0.0011(7) -0.0180(8) -0.0004(7)
C43A 0.0519(11) 0.0367(9) 0.0557(12) 0.0000(8) -0.0301(9) 0.0020(8)
C44A 0.0457(10) 0.0421(10) 0.0496(11) -0.0069(8) -0.0227(8) -0.0036(8)
C45A 0.0459(10) 0.0307(8) 0.0524(11) -0.0079(7) -0.0170(8) -0.0031(7)
C46A 0.0385(9) 0.0272(8) 0.0424(9) -0.0021(6) -0.0134(7) 0.0003(7)
C51A 0.0390(9) 0.0409(9) 0.0303(8) 0.0125(7) -0.0087(7) -0.0054(7)
C52A 0.0614(13) 0.0625(13) 0.0420(11) 0.0127(10) -0.0167(9) -0.0194(9)
C53A 0.093(2) 0.0893(18) 0.0426(12) 0.0362(16) -0.0244(13) -0.0278(12)
C54A 0.092(2) 0.107(2) 0.0323(11) 0.0490(17) -0.0035(12) -0.0099(13)
C55A 0.0646(15) 0.108(2) 0.0500(14) 0.0099(14) 0.0137(12) 0.0074(14)
C56A 0.0503(11) 0.0681(13) 0.0401(11) 0.0011(10) 0.0001(9) 0.0005(9)
N61 0.210(4) 0.146(3) 0.0611(18) -0.070(3) 0.001(2) -0.0008(18)
C62 0.147(3) 0.099(2) 0.0497(16) -0.032(2) -0.0075(18) -0.0033(15)
C63 0.090(3) 0.255(6) 0.107(3) -0.002(3) 0.003(2) 0.050(4)
N71 0.277(5) 0.102(2) 0.0662(18) 0.009(3) -0.049(2) -0.0087(17)
C72 0.125(3) 0.101(2) 0.0403(13) 0.025(2) -0.0230(15) -0.0093(14)
C73 0.096(2) 0.109(2) 0.079(2) 0.0287(18) -0.0243(17) -0.0335(18)
N81 0.101(5) 0.151(6) 0.160(7) -0.036(4) 0.009(4) 0.032(5)
C82 0.061(3) 0.083(4) 0.143(7) -0.022(3) -0.010(4) 0.034(4)
N81' 0.081(4) 0.140(6) 0.139(7) -0.021(4) -0.039(4) 0.003(5)
C82' 0.050(3) 0.087(4) 0.103(5) -0.017(3) -0.019(3) -0.001(4)
C83 0.114(3) 0.096(3) 0.154(4) -0.003(2) -0.041(3) 0.013(3)

loop_
_atom_type_symbol
_atom_type_description
_atom_type_scat_dispersion_real
_atom_type_scat_dispersion_imag
_atom_type_scat_source
C C 0.0033 0.0016 'International Tables Vol C Tables 4.2.6.8 and 6.1.1.4'
H H 0.0000 0.0000 'International Tables Vol C Tables 4.2.6.8 and 6.1.1.4'
B B 0.0013 0.0007 'International Tables Vol C Tables 4.2.6.8 and 6.1.1.4'
F F 0.0171 0.0103 'International Tables Vol C Tables 4.2.6.8 and 6.1.1.4'
N N 0.0061 0.0033 'International Tables Vol C Tables 4.2.6.8 and 6.1.1.4'
O O 0.0106 0.0060 'International Tables Vol C Tables 4.2.6.8 and 6.1.1.4'
P P 0.1023 0.0942 'International Tables Vol C Tables 4.2.6.8 and 6.1.1.4'

loop_
_geom_angle_atom_site_label_1
_geom_angle_atom_site_label_2
_geom_angle_atom_site_label_3
_geom_angle_site_symmetry_1
_geom_angle_site_symmetry_3
_geom_angle
_geom_angle_publ_flag
C11 O1 B1 . . 123.95(13) ?
F2 B1 F1 . . 105.79(14) ?
F2 B1 O1 . . 106.94(14) ?
F1 B1 O1 . . 107.56(14) ?
F2 B1 C1 . . 111.46(14) ?
F1 B1 C1 . . 112.30(14) ?
O1 B1 C1 . . 112.40(13) ?
C6 C1 C2 . . 117.90(14) ?
C6 C1 B1 . . 121.04(14) ?
C2 C1 B1 . . 121.05(13) ?
C3 C2 C1 . . 119.71(14) ?
C3 C2 C12 . . 121.62(14) ?
C1 C2 C12 . . 118.66(13) ?
C4 C3 C2 . . 120.81(15) ?
C4 C3 H3 . . 119.6 ?
C2 C3 H3 . . 119.6 ?
C3 C4 C5 . . 120.03(15) ?
C3 C4 H4 . . 120.0 ?
C5 C4 H4 . . 120.0 ?
C6 C5 C4 . . 119.52(15) ?
C6 C5 H5 . . 120.2 ?
C4 C5 H5 . . 120.2 ?
C5 C6 C1 . . 122.02(16) ?
C5 C6 H6 . . 119.0 ?
C1 C6 H6 . . 119.0 ?
O1 C11 C16 . . 116.71(14) ?
O1 C11 C12 . . 123.23(14) ?
C16 C11 C12 . . 120.06(15) ?
C13 C12 C11 . . 117.27(14) ?
C13 C12 C2 . . 122.68(14) ?
C11 C12 C2 . . 120.05(14) ?
C14 C13 C12 . . 122.13(15) ?
C14 C13 H13 . . 118.9 ?
C12 C13 H13 . . 118.9 ?
C13 C14 C15 . . 119.78(15) ?
C13 C14 H14 . . 120.1 ?
C15 C14 H14 . . 120.1 ?
C16 C15 C14 . . 119.73(15) ?
C16 C15 H15 . . 120.1 ?
C14 C15 H15 . . 120.1 ?
C15 C16 C11 . . 121.03(16) ?
C15 C16 H16 . . 119.5 ?
C11 C16 H16 . . 119.5 ?
C51 P1 C31 . . 111.54(7) ?
C51 P1 C41 . . 110.88(7) ?
C31 P1 C41 . . 107.22(7) ?
C51 P1 C21 . . 106.97(7) ?
C31 P1 C21 . . 110.05(7) ?
C41 P1 C21 . . 110.20(7) ?
C22 C21 C26 . . 120.23(14) ?
C22 C21 P1 . . 120.21(12) ?
C26 C21 P1 . . 119.04(12) ?
C23 C22 C21 . . 119.20(16) ?
C23 C22 H22 . . 120.4 ?
C21 C22 H22 . . 120.4 ?
C24 C23 C22 . . 120.38(17) ?
C24 C23 H23 . . 119.8 ?
C22 C23 H23 . . 119.8 ?
C23 C24 C25 . . 120.50(17) ?
C23 C24 H24 . . 119.8 ?
C25 C24 H24 . . 119.8 ?
C24 C25 C26 . . 120.00(17) ?
C24 C25 H25 . . 120.0 ?
C26 C25 H25 . . 120.0 ?
C25 C26 C21 . . 119.65(16) ?
C25 C26 H26 . . 120.2 ?
C21 C26 H26 . . 120.2 ?
C36 C31 C32 . . 119.94(14) ?
C36 C31 P1 . . 119.19(11) ?
C32 C31 P1 . . 120.49(11) ?
C33 C32 C31 . . 119.56(14) ?
C33 C32 H32 . . 120.2 ?
C31 C32 H32 . . 120.2 ?
C32 C33 C34 . . 120.22(14) ?
C32 C33 H33 . . 119.9 ?
C34 C33 H33 . . 119.9 ?
C33 C34 C35 . . 120.58(15) ?
C33 C34 H34 . . 119.7 ?
C35 C34 H34 . . 119.7 ?
C36 C35 C34 . . 119.87(14) ?
C36 C35 H35 . . 120.1 ?
C34 C35 H35 . . 120.1 ?
C35 C36 C31 . . 119.78(14) ?
C35 C36 H36 . . 120.1 ?
C31 C36 H36 . . 120.1 ?
C46 C41 C42 . . 120.02(14) ?
C46 C41 P1 . . 120.48(12) ?
C42 C41 P1 . . 118.99(11) ?
C43 C42 C41 . . 119.73(15) ?
C43 C42 H42 . . 120.1 ?
C41 C42 H42 . . 120.1 ?
C44 C43 C42 . . 120.06(16) ?
C44 C43 H43 . . 120.0 ?
C42 C43 H43 . . 120.0 ?
C43 C44 C45 . . 120.40(15) ?
C43 C44 H44 . . 119.8 ?
C45 C44 H44 . . 119.8 ?
C44 C45 C46 . . 120.28(16) ?
C44 C45 H45 . . 119.9 ?
C46 C45 H45 . . 119.9 ?
C45 C46 C41 . . 119.51(15) ?
C45 C46 H46 . . 120.2 ?
C41 C46 H46 . . 120.2 ?
C52 C51 C56 . . 120.30(14) ?
C52 C51 P1 . . 119.14(11) ?
C56 C51 P1 . . 119.98(11) ?
C53 C52 C51 . . 119.36(15) ?
C53 C52 H52 . . 120.3 ?
C51 C52 H52 . . 120.3 ?
C52 C53 C54 . . 120.12(15) ?
C52 C53 H53 . . 119.9 ?
C54 C53 H53 . . 119.9 ?
C55 C54 C53 . . 120.61(14) ?
C55 C54 H54 . . 119.7 ?
C53 C54 H54 . . 119.7 ?
C54 C55 C56 . . 120.10(15) ?
C54 C55 H55 . . 119.9 ?
C56 C55 H55 . . 119.9 ?
C55 C56 C51 . . 119.49(14) ?
C55 C56 H56 . . 120.3 ?
C51 C56 H56 . . 120.3 ?
C11A O1A B1A . . 121.33(13) ?
F2A B1A F1A . . 106.56(13) ?
F2A B1A O1A . . 108.49(14) ?
F1A B1A O1A . . 106.11(13) ?
F2A B1A C1A . . 111.64(13) ?
F1A B1A C1A . . 112.18(14) ?
O1A B1A C1A . . 111.55(13) ?
C6A C1A C2A . . 117.87(15) ?
C6A C1A B1A . . 121.82(14) ?
C2A C1A B1A . . 120.30(14) ?
C3A C2A C1A . . 119.49(15) ?
C3A C2A C12A . . 122.41(14) ?
C1A C2A C12A . . 118.10(14) ?
C4A C3A C2A . . 120.78(16) ?
C4A C3A H3A . . 119.6 ?
C2A C3A H3A . . 119.6 ?
C3A C4A C5A . . 120.05(17) ?
C3A C4A H4A . . 120.0 ?
C5A C4A H4A . . 120.0 ?
C6A C5A C4A . . 119.53(17) ?
C6A C5A H5A . . 120.2 ?
C4A C5A H5A . . 120.2 ?
C5A C6A C1A . . 122.28(17) ?
C5A C6A H6A . . 118.9 ?
C1A C6A H6A . . 118.9 ?
O1A C11A C16A . . 117.06(15) ?
O1A C11A C12A . . 123.26(14) ?
C16A C11A C12A . . 119.67(15) ?
C13A C12A C11A . . 117.58(15) ?
C13A C12A C2A . . 122.52(15) ?
C11A C12A C2A . . 119.90(14) ?
C14A C13A C12A . . 122.25(18) ?
C14A C13A H13A . . 118.9 ?
C12A C13A H13A . . 118.9 ?
C13A C14A C15A . . 119.61(17) ?
C13A C14A H14A . . 120.2 ?
C15A C14A H14A . . 120.2 ?
C16A C15A C14A . . 120.04(17) ?
C16A C15A H15A . . 120.0 ?
C14A C15A H15A . . 120.0 ?
C15A C16A C11A . . 120.84(18) ?
C15A C16A H16A . . 119.6 ?
C11A C16A H16A . . 119.6 ?
C21A P1A C31A . . 108.71(7) ?
C21A P1A C51A . . 109.11(7) ?
C31A P1A C51A . . 108.93(8) ?
C21A P1A C41A . . 108.19(7) ?
C31A P1A C41A . . 112.38(7) ?
C51A P1A C41A . . 109.48(8) ?
C22A C21A C26A . . 120.21(15) ?
C22A C21A P1A . . 120.74(12) ?
C26A C21A P1A . . 119.00(12) ?
C23A C22A C21A . . 119.36(16) ?
C23A C22A H22A . . 120.3 ?
C21A C22A H22A . . 120.3 ?
C24A C23A C22A . . 120.20(17) ?
C24A C23A H23A . . 119.9 ?
C22A C23A H23A . . 119.9 ?
C25A C24A C23A . . 120.61(16) ?
C25A C24A H24A . . 119.7 ?
C23A C24A H24A . . 119.7 ?
C26A C25A C24A . . 119.84(16) ?
C26A C25A H25A . . 120.1 ?
C24A C25A H25A . . 120.1 ?
C25A C26A C21A . . 119.77(15) ?
C25A C26A H26A . . 120.1 ?
C21A C26A H26A . . 120.1 ?
C36A C31A C32A . . 119.58(16) ?
C36A C31A P1A . . 120.51(12) ?
C32A C31A P1A . . 119.90(14) ?
C33A C32A C31A . . 119.17(19) ?
C33A C32A H32A . . 120.4 ?
C31A C32A H32A . . 120.4 ?
C34A C33A C32A . . 120.51(18) ?
C34A C33A H33A . . 119.7 ?
C32A C33A H33A . . 119.7 ?
C35A C34A C33A . . 120.38(18) ?
C35A C34A H34A . . 119.8 ?
C33A C34A H34A . . 119.8 ?
C34A C35A C36A . . 120.1(2) ?
C34A C35A H35A . . 119.9 ?
C36A C35A H35A . . 119.9 ?
C35A C36A C31A . . 120.16(17) ?
C35A C36A H36A . . 119.9 ?
C31A C36A H36A . . 119.9 ?
C42A C41A C46A . . 120.00(14) ?
C42A C41A P1A . . 120.37(12) ?
C46A C41A P1A . . 119.52(12) ?
C43A C42A C41A . . 119.54(15) ?
C43A C42A H42A . . 120.2 ?
C41A C42A H42A . . 120.2 ?
C42A C43A C44A . . 120.58(16) ?
C42A C43A H43A . . 119.7 ?
C44A C43A H43A . . 119.7 ?
C45A C44A C43A . . 119.80(16) ?
C45A C44A H44A . . 120.1 ?
C43A C44A H44A . . 120.1 ?
C44A C45A C46A . . 120.52(16) ?
C44A C45A H45A . . 119.7 ?
C46A C45A H45A . . 119.7 ?
C45A C46A C41A . . 119.56(15) ?
C45A C46A H46A . . 120.2 ?
C41A C46A H46A . . 120.2 ?
C56A C51A C52A . . 120.02(18) ?
C56A C51A P1A . . 119.76(14) ?
C52A C51A P1A . . 120.03(15) ?
C53A C52A C51A . . 119.3(2) ?
C53A C52A H52A . . 120.3 ?
C51A C52A H52A . . 120.3 ?
C54A C53A C52A . . 120.8(2) ?
C54A C53A H53A . . 119.6 ?
C52A C53A H53A . . 119.6 ?
C53A C54A C55A . . 120.1(2) ?
C53A C54A H54A . . 120.0 ?
C55A C54A H54A . . 120.0 ?
C54A C55A C56A . . 120.5(3) ?
C54A C55A H55A . . 119.8 ?
C56A C55A H55A . . 119.8 ?
C51A C56A C55A . . 119.3(2) ?
C51A C56A H56A . . 120.3 ?
C55A C56A H56A . . 120.3 ?
N61 C62 C63 . . 176.1(5) ?
C62 C63 H63A . . 109.5 ?
C62 C63 H63B . . 109.5 ?
H63A C63 H63B . . 109.5 ?
C62 C63 H63C . . 109.5 ?
H63A C63 H63C . . 109.5 ?
H63B C63 H63C . . 109.5 ?
N71 C72 C73 . . 178.1(5) ?
C72 C73 H73A . . 109.5 ?
C72 C73 H73B . . 109.5 ?
H73A C73 H73B . . 109.5 ?
C72 C73 H73C . . 109.5 ?
H73A C73 H73C . . 109.5 ?
H73B C73 H73C . . 109.5 ?
N81 C82 C83 . . 177.7(7) ?
N81' C82' C83 . . 170.1(8) ?
C82 C83 H83A . . 109.5 ?
C82 C83 H83B . . 109.5 ?
H83A C83 H83B . . 109.5 ?
C82 C83 H83C . . 109.5 ?
H83A C83 H83C . . 109.5 ?
H83B C83 H83C . . 109.5 ?
C82' C83 H83D . . 109.5 ?
C82' C83 H83E . . 109.5 ?
H83D C83 H83E . . 109.5 ?
C82' C83 H83F . . 109.5 ?
H83D C83 H83F . . 109.5 ?
H83E C83 H83F . . 109.5 ?

loop_
_geom_bond_atom_site_label_1
_geom_bond_atom_site_label_2
_geom_bond_site_symmetry_2
_geom_bond_distance
_geom_bond_publ_flag
O1 C11 . 1.3492(19) ?
O1 B1 . 1.466(2) ?
B1 F2 . 1.411(2) ?
B1 F1 . 1.412(2) ?
B1 C1 . 1.603(2) ?
C1 C6 . 1.402(2) ?
C1 C2 . 1.407(2) ?
C2 C3 . 1.404(2) ?
C2 C12 . 1.480(2) ?
C3 C4 . 1.383(2) ?
C3 H3 . 0.9500 ?
C4 C5 . 1.385(3) ?
C4 H4 . 0.9500 ?
C5 C6 . 1.385(2) ?
C5 H5 . 0.9500 ?
C6 H6 . 0.9500 ?
C11 C16 . 1.397(2) ?
C11 C12 . 1.410(2) ?
C12 C13 . 1.401(2) ?
C13 C14 . 1.381(2) ?
C13 H13 . 0.9500 ?
C14 C15 . 1.383(2) ?
C14 H14 . 0.9500 ?
C15 C16 . 1.378(2) ?
C15 H15 . 0.9500 ?
C16 H16 . 0.9500 ?
P1 C51 . 1.7887(14) ?
P1 C31 . 1.7935(15) ?
P1 C41 . 1.7944(15) ?
P1 C21 . 1.7970(15) ?
C21 C22 . 1.394(2) ?
C21 C26 . 1.396(2) ?
C22 C23 . 1.387(2) ?
C22 H22 . 0.9500 ?
C23 C24 . 1.380(3) ?
C23 H23 . 0.9500 ?
C24 C25 . 1.381(3) ?
C24 H24 . 0.9500 ?
C25 C26 . 1.385(2) ?
C25 H25 . 0.9500 ?
C26 H26 . 0.9500 ?
C31 C36 . 1.400(2) ?
C31 C32 . 1.400(2) ?
C32 C33 . 1.384(2) ?
C32 H32 . 0.9500 ?
C33 C34 . 1.384(2) ?
C33 H33 . 0.9500 ?
C34 C35 . 1.388(2) ?
C34 H34 . 0.9500 ?
C35 C36 . 1.385(2) ?
C35 H35 . 0.9500 ?
C36 H36 . 0.9500 ?
C41 C46 . 1.393(2) ?
C41 C42 . 1.395(2) ?
C42 C43 . 1.383(2) ?
C42 H42 . 0.9500 ?
C43 C44 . 1.381(3) ?
C43 H43 . 0.9500 ?
C44 C45 . 1.382(3) ?
C44 H44 . 0.9500 ?
C45 C46 . 1.384(2) ?
C45 H45 . 0.9500 ?
C46 H46 . 0.9500 ?
C51 C52 . 1.396(2) ?
C51 C56 . 1.397(2) ?
C52 C53 . 1.386(2) ?
C52 H52 . 0.9500 ?
C53 C54 . 1.386(2) ?
C53 H53 . 0.9500 ?
C54 C55 . 1.379(2) ?
C54 H54 . 0.9500 ?
C55 C56 . 1.387(2) ?
C55 H55 . 0.9500 ?
C56 H56 . 0.9500 ?
O1A C11A . 1.3435(19) ?
O1A B1A . 1.475(2) ?
B1A F2A . 1.415(2) ?
B1A F1A . 1.417(2) ?
B1A C1A . 1.601(2) ?
C1A C6A . 1.398(2) ?
C1A C2A . 1.408(2) ?
C2A C3A . 1.408(2) ?
C2A C12A . 1.479(2) ?
C3A C4A . 1.381(3) ?
C3A H3A . 0.9500 ?
C4A C5A . 1.383(3) ?
C4A H4A . 0.9500 ?
C5A C6A . 1.380(3) ?
C5A H5A . 0.9500 ?
C6A H6A . 0.9500 ?
C11A C16A . 1.403(2) ?
C11A C12A . 1.411(2) ?
C12A C13A . 1.405(2) ?
C13A C14A . 1.377(3) ?
C13A H13A . 0.9500 ?
C14A C15A . 1.384(3) ?
C14A H14A . 0.9500 ?
C15A C16A . 1.382(3) ?
C15A H15A . 0.9500 ?
C16A H16A . 0.9500 ?
P1A C21A . 1.7917(15) ?
P1A C31A . 1.7930(16) ?
P1A C51A . 1.7947(17) ?
P1A C41A . 1.7966(15) ?
C21A C22A . 1.389(2) ?
C21A C26A . 1.397(2) ?
C22A C23A . 1.384(2) ?
C22A H22A . 0.9500 ?
C23A C24A . 1.381(3) ?
C23A H23A . 0.9500 ?
C24A C25A . 1.381(3) ?
C24A H24A . 0.9500 ?
C25A C26A . 1.379(2) ?
C25A H25A . 0.9500 ?
C26A H26A . 0.9500 ?
C31A C36A . 1.391(2) ?
C31A C32A . 1.396(2) ?
C32A C33A . 1.392(3) ?
C32A H32A . 0.9500 ?
C33A C34A . 1.376(3) ?
C33A H33A . 0.9500 ?
C34A C35A . 1.371(3) ?
C34A H34A . 0.9500 ?
C35A C36A . 1.384(2) ?
C35A H35A . 0.9500 ?
C36A H36A . 0.9500 ?
C41A C42A . 1.391(2) ?
C41A C46A . 1.398(2) ?
C42A C43A . 1.384(2) ?
C42A H42A . 0.9500 ?
C43A C44A . 1.386(3) ?
C43A H43A . 0.9500 ?
C44A C45A . 1.381(3) ?
C44A H44A . 0.9500 ?
C45A C46A . 1.385(2) ?
C45A H45A . 0.9500 ?
C46A H46A . 0.9500 ?
C51A C56A . 1.385(3) ?
C51A C52A . 1.397(3) ?
C52A C53A . 1.384(3) ?
C52A H52A . 0.9500 ?
C53A C54A . 1.371(4) ?
C53A H53A . 0.9500 ?
C54A C55A . 1.373(4) ?
C54A H54A . 0.9500 ?
C55A C56A . 1.397(3) ?
C55A H55A . 0.9500 ?
C56A H56A . 0.9500 ?
N61 C62 . 1.162(5) ?
C62 C63 . 1.400(5) ?
C63 H63A . 0.9800 ?
C63 H63B . 0.9800 ?
C63 H63C . 0.9800 ?
N71 C72 . 1.133(4) ?
C72 C73 . 1.401(5) ?
C73 H73A . 0.9800 ?
C73 H73B . 0.9800 ?
C73 H73C . 0.9800 ?
N81 C82 . 1.152(11) ?
C82 C83 . 1.279(9) ?
N81' C82' . 1.150(10) ?
C82' C83 . 1.488(9) ?
C83 H83A . 0.9800 ?
C83 H83B . 0.9800 ?
C83 H83C . 0.9800 ?
C83 H83D . 0.9800 ?
C83 H83E . 0.9800 ?
C83 H83F . 0.9800 ?

loop_
_geom_hbond_atom_site_label_D
_geom_hbond_atom_site_label_H
_geom_hbond_atom_site_label_A
_geom_hbond_site_symmetry_A
_geom_hbond_distance_DH
_geom_hbond_distance_HA
_geom_hbond_distance_DA
_geom_hbond_angle_DHA
C26A H26A O1A 1_555 0.95 2.58 3.322(2) 135
C32A H32A F2 1_655 0.95 2.40 3.069(2) 127
C42A H42A F2 1_655 0.95 2.51 3.378(2) 152
C44A H44A F1A 1_655 0.95 2.54 3.482(2) 172
C53 H53 O1 1_655 0.95 2.59 3.389(2) 142
C54A H54A F2 2_665 0.95 2.55 3.436(3) 156
C55A H55A N81' 1_655 0.95 2.52 3.180(8) 127
C63 H63A N61 2_775 0.98 2.58 3.365(6) 137
C63 H63C N71 1_665 0.98 2.47 3.371(7) 153
C73 H73A F1 1_555 0.98 2.19 3.106(4) 156
C73 H73B N81 2_665 0.98 2.45 3.313(10) 146
C83 H83A F1 1_555 0.98 2.52 3.252(4) 131

loop_
_geom_torsion_atom_site_label_1
_geom_torsion_atom_site_label_2
_geom_torsion_atom_site_label_3
_geom_torsion_atom_site_label_4
_geom_torsion_site_symmetry_1
_geom_torsion_site_symmetry_2
_geom_torsion_site_symmetry_3
_geom_torsion_site_symmetry_4
_geom_torsion
_geom_torsion_publ_flag
C11 O1 B1 F2 . . . . 132.26(16) ?
C11 O1 B1 F1 . . . . -114.49(17) ?
C11 O1 B1 C1 . . . . 9.6(2) ?
F2 B1 C1 C6 . . . . 52.6(2) ?
F1 B1 C1 C6 . . . . -65.9(2) ?
O1 B1 C1 C6 . . . . 172.65(14) ?
F2 B1 C1 C2 . . . . -126.09(15) ?
F1 B1 C1 C2 . . . . 115.40(16) ?
O1 B1 C1 C2 . . . . -6.0(2) ?
C6 C1 C2 C3 . . . . -0.2(2) ?
B1 C1 C2 C3 . . . . 178.55(14) ?
C6 C1 C2 C12 . . . . -178.91(13) ?
B1 C1 C2 C12 . . . . -0.2(2) ?
C1 C2 C3 C4 . . . . -0.1(2) ?
C12 C2 C3 C4 . . . . 178.53(14) ?
C2 C3 C4 C5 . . . . 0.3(2) ?
C3 C4 C5 C6 . . . . -0.1(2) ?
C4 C5 C6 C1 . . . . -0.3(3) ?
C2 C1 C6 C5 . . . . 0.4(2) ?
B1 C1 C6 C5 . . . . -178.32(15) ?
B1 O1 C11 C16 . . . . 173.48(16) ?
B1 O1 C11 C12 . . . . -6.8(2) ?
O1 C11 C12 C13 . . . . -179.84(14) ?
C16 C11 C12 C13 . . . . -0.2(2) ?
O1 C11 C12 C2 . . . . -0.6(2) ?
C16 C11 C12 C2 . . . . 179.06(14) ?
C3 C2 C12 C13 . . . . 4.3(2) ?
C1 C2 C12 C13 . . . . -176.98(14) ?
C3 C2 C12 C11 . . . . -174.85(14) ?
C1 C2 C12 C11 . . . . 3.8(2) ?
C11 C12 C13 C14 . . . . 0.7(2) ?
C2 C12 C13 C14 . . . . -178.52(14) ?
C12 C13 C14 C15 . . . . -0.8(2) ?
C13 C14 C15 C16 . . . . 0.4(3) ?
C14 C15 C16 C11 . . . . 0.1(3) ?
O1 C11 C16 C15 . . . . 179.50(16) ?
C12 C11 C16 C15 . . . . -0.2(3) ?
C51 P1 C21 C22 . . . . 88.88(14) ?
C31 P1 C21 C22 . . . . -149.78(12) ?
C41 P1 C21 C22 . . . . -31.74(14) ?
C51 P1 C21 C26 . . . . -82.85(13) ?
C31 P1 C21 C26 . . . . 38.49(14) ?
C41 P1 C21 C26 . . . . 156.53(12) ?
C26 C21 C22 C23 . . . . -2.1(2) ?
P1 C21 C22 C23 . . . . -173.71(13) ?
C21 C22 C23 C24 . . . . 0.9(3) ?
C22 C23 C24 C25 . . . . 0.8(3) ?
C23 C24 C25 C26 . . . . -1.4(3) ?
C24 C25 C26 C21 . . . . 0.2(3) ?
C22 C21 C26 C25 . . . . 1.5(2) ?
P1 C21 C26 C25 . . . . 173.25(12) ?
C51 P1 C31 C36 . . . . -38.09(14) ?
C41 P1 C31 C36 . . . . 83.48(13) ?
C21 P1 C31 C36 . . . . -156.66(11) ?
C51 P1 C31 C32 . . . . 149.03(12) ?
C41 P1 C31 C32 . . . . -89.40(13) ?
C21 P1 C31 C32 . . . . 30.46(14) ?
C36 C31 C32 C33 . . . . 2.1(2) ?
P1 C31 C32 C33 . . . . 174.95(12) ?
C31 C32 C33 C34 . . . . -0.1(2) ?
C32 C33 C34 C35 . . . . -1.5(2) ?
C33 C34 C35 C36 . . . . 1.2(2) ?
C34 C35 C36 C31 . . . . 0.8(2) ?
C32 C31 C36 C35 . . . . -2.4(2) ?
P1 C31 C36 C35 . . . . -175.36(11) ?
C51 P1 C41 C46 . . . . 29.64(15) ?
C31 P1 C41 C46 . . . . -92.35(13) ?
C21 P1 C41 C46 . . . . 147.88(12) ?
C51 P1 C41 C42 . . . . -158.56(12) ?
C31 P1 C41 C42 . . . . 79.45(14) ?
C21 P1 C41 C42 . . . . -40.32(14) ?
C46 C41 C42 C43 . . . . -1.5(2) ?
P1 C41 C42 C43 . . . . -173.39(13) ?
C41 C42 C43 C44 . . . . 1.1(3) ?
C42 C43 C44 C45 . . . . 0.1(3) ?
C43 C44 C45 C46 . . . . -0.8(3) ?
C44 C45 C46 C41 . . . . 0.3(2) ?
C42 C41 C46 C45 . . . . 0.9(2) ?
P1 C41 C46 C45 . . . . 172.58(12) ?
C31 P1 C51 C52 . . . . 160.72(12) ?
C41 P1 C51 C52 . . . . 41.29(14) ?
C21 P1 C51 C52 . . . . -78.89(13) ?
C31 P1 C51 C56 . . . . -28.00(14) ?
C41 P1 C51 C56 . . . . -147.42(12) ?
C21 P1 C51 C56 . . . . 92.39(13) ?
C56 C51 C52 C53 . . . . 1.3(2) ?
P1 C51 C52 C53 . . . . 172.52(12) ?
C51 C52 C53 C54 . . . . -0.5(2) ?
C52 C53 C54 C55 . . . . -0.3(2) ?
C53 C54 C55 C56 . . . . 0.2(2) ?
C54 C55 C56 C51 . . . . 0.6(2) ?
C52 C51 C56 C55 . . . . -1.3(2) ?
P1 C51 C56 C55 . . . . -172.51(12) ?
C11A O1A B1A F2A . . . . -95.67(16) ?
C11A O1A B1A F1A . . . . 150.16(13) ?
C11A O1A B1A C1A . . . . 27.71(19) ?
F2A B1A C1A C6A . . . . -76.55(19) ?
F1A B1A C1A C6A . . . . 43.0(2) ?
O1A B1A C1A C6A . . . . 161.88(14) ?
F2A B1A C1A C2A . . . . 102.47(16) ?
F1A B1A C1A C2A . . . . -138.00(14) ?
O1A B1A C1A C2A . . . . -19.10(19) ?
C6A C1A C2A C3A . . . . 0.4(2) ?
B1A C1A C2A C3A . . . . -178.69(14) ?
C6A C1A C2A C12A . . . . -179.02(13) ?
B1A C1A C2A C12A . . . . 1.9(2) ?
C1A C2A C3A C4A . . . . 0.0(2) ?
C12A C2A C3A C4A . . . . 179.37(14) ?
C2A C3A C4A C5A . . . . -0.3(2) ?
C3A C4A C5A C6A . . . . 0.2(3) ?
C4A C5A C6A C1A . . . . 0.2(3) ?
C2A C1A C6A C5A . . . . -0.5(2) ?
B1A C1A C6A C5A . . . . 178.56(16) ?
B1A O1A C11A C16A . . . . 161.76(14) ?
B1A O1A C11A C12A . . . . -19.1(2) ?
O1A C11A C12A C13A . . . . 179.16(13) ?
C16A C11A C12A C13A . . . . -1.7(2) ?
O1A C11A C12A C2A . . . . -1.2(2) ?
C16A C11A C12A C2A . . . . 177.91(13) ?
C3A C2A C12A C13A . . . . 9.5(2) ?
C1A C2A C12A C13A . . . . -171.16(14) ?
C3A C2A C12A C11A . . . . -170.15(14) ?
C1A C2A C12A C11A . . . . 9.2(2) ?
C11A C12A C13A C14A . . . . 0.8(2) ?
C2A C12A C13A C14A . . . . -178.82(14) ?
C12A C13A C14A C15A . . . . 0.5(2) ?
C13A C14A C15A C16A . . . . -0.8(3) ?
C14A C15A C16A C11A . . . . -0.2(2) ?
O1A C11A C16A C15A . . . . -179.37(14) ?
C12A C11A C16A C15A . . . . 1.5(2) ?
C31A P1A C21A C22A . . . . -107.92(14) ?
C51A P1A C21A C22A . . . . 10.75(16) ?
C41A P1A C21A C22A . . . . 129.78(14) ?
C31A P1A C21A C26A . . . . 69.37(14) ?
C51A P1A C21A C26A . . . . -171.96(13) ?
C41A P1A C21A C26A . . . . -52.93(14) ?
C26A C21A C22A C23A . . . . 0.3(3) ?
P1A C21A C22A C23A . . . . 177.55(15) ?
C21A C22A C23A C24A . . . . -1.1(3) ?
C22A C23A C24A C25A . . . . 0.7(3) ?
C23A C24A C25A C26A . . . . 0.6(3) ?
C24A C25A C26A C21A . . . . -1.4(3) ?
C22A C21A C26A C25A . . . . 1.0(2) ?
P1A C21A C26A C25A . . . . -176.32(13) ?
C21A P1A C31A C36A . . . . -14.99(16) ?
C51A P1A C31A C36A . . . . -133.78(14) ?
C41A P1A C31A C36A . . . . 104.73(14) ?
C21A P1A C31A C32A . . . . 164.34(13) ?
C51A P1A C31A C32A . . . . 45.56(15) ?
C41A P1A C31A C32A . . . . -75.94(15) ?
C36A C31A C32A C33A . . . . 0.8(3) ?
P1A C31A C32A C33A . . . . -178.57(14) ?
C31A C32A C33A C34A . . . . 1.2(3) ?
C32A C33A C34A C35A . . . . -2.0(3) ?
C33A C34A C35A C36A . . . . 0.8(3) ?
C34A C35A C36A C31A . . . . 1.2(3) ?
C32A C31A C36A C35A . . . . -1.9(3) ?
P1A C31A C36A C35A . . . . 177.39(14) ?
C21A P1A C41A C42A . . . . 157.16(14) ?
C31A P1A C41A C42A . . . . 37.13(16) ?
C51A P1A C41A C42A . . . . -84.04(15) ?
C21A P1A C41A C46A . . . . -26.78(16) ?
C31A P1A C41A C46A . . . . -146.80(13) ?
C51A P1A C41A C46A . . . . 92.02(15) ?
C46A C41A C42A C43A . . . . -0.1(3) ?
P1A C41A C42A C43A . . . . 175.99(15) ?
C41A C42A C43A C44A . . . . 0.1(3) ?
C42A C43A C44A C45A . . . . 0.3(3) ?
C43A C44A C45A C46A . . . . -0.7(3) ?
C44A C45A C46A C41A . . . . 0.7(3) ?
C42A C41A C46A C45A . . . . -0.4(3) ?
P1A C41A C46A C45A . . . . -176.43(14) ?
C21A P1A C51A C56A . . . . 91.18(16) ?
C31A P1A C51A C56A . . . . -150.29(15) ?
C41A P1A C51A C56A . . . . -27.04(17) ?
C21A P1A C51A C52A . . . . -83.80(16) ?
C31A P1A C51A C52A . . . . 34.73(17) ?
C41A P1A C51A C52A . . . . 157.98(14) ?
C56A C51A C52A C53A . . . . -0.3(3) ?
P1A C51A C52A C53A . . . . 174.66(16) ?
C51A C52A C53A C54A . . . . 0.3(3) ?
C52A C53A C54A C55A . . . . 0.2(4) ?
C53A C54A C55A C56A . . . . -0.5(4) ?
C52A C51A C56A C55A . . . . -0.1(3) ?
P1A C51A C56A C55A . . . . -175.04(17) ?
C54A C55A C56A C51A . . . . 0.5(4) ?

_cod_database_fobs_code 2243678
